data_4309569
loop_
_publ_author_name
'Erwin Reisner'
'Vladimir B. Arion'
'Anna Eichinger'
'Norbert Kandler'
'Gerald Giester'
'Armando J.L. Pombeiro'
'Bernhard K. Keppler'

_publ_section_title
;
Tuning of Redox Properties for the Design of Ruthenium Anticancer Drugs:
Part 2. Syntheses, Crystal Structures, and Electrochemistry of Potentially
Antitumor [RuIII/IICl6-n(Azole)n]z (n= 3, 4, 6) Complexes
;
_journal_name_full 'Inorganic Chemistry'
_journal_page_first 6704
_journal_page_last 6716
_journal_paper_doi 10.1021/ic0503737
_journal_volume 44
_journal_year 2005
_chemical_formula_sum 'C12 H16 Cl3 N8 Ru'
_chemical_formula_weight 479.75
_chemical_name_systematic
; 
mer-trichlorotripyrazoloruthenium(III) 
;
_space_group_IT_number 2
_symmetry_cell_setting triclinic
_symmetry_space_group_name_Hall '-P 1'
_symmetry_space_group_name_H-M 'P -1'
_atom_sites_solution_hydrogens geom
_atom_sites_solution_primary direct
_atom_sites_solution_secondary difmap
_audit_creation_method SHELXL-97
_cell_angle_alpha 102.90(3)
_cell_angle_beta 90.93(3)
_cell_angle_gamma 110.60(3)
_cell_formula_units_Z 2
_cell_length_a 7.9169(16)
_cell_length_b 8.4136(17)
_cell_length_c 14.658(3)
_cell_measurement_temperature 120(2)
_cell_volume 886.0(4)
_computing_structure_refinement 'SHELXL-97 (Sheldrick, 1997)'
_computing_structure_solution 'SHELXS-97 (Sheldrick, 1990)'
_diffrn_ambient_temperature 120(2)
_diffrn_measured_fraction_theta_full 0.997
_diffrn_measured_fraction_theta_max 0.997
_diffrn_radiation_monochromator graphite
_diffrn_radiation_source 'fine-focus sealed tube'
_diffrn_radiation_type MoK\a
_diffrn_radiation_wavelength 0.71073
_diffrn_reflns_av_R_equivalents 0.0215
_diffrn_reflns_av_sigmaI/netI 0.0401
_diffrn_reflns_limit_h_max 11
_diffrn_reflns_limit_h_min -11
_diffrn_reflns_limit_k_max 12
_diffrn_reflns_limit_k_min -12
_diffrn_reflns_limit_l_max 20
_diffrn_reflns_limit_l_min -20
_diffrn_reflns_number 10076
_diffrn_reflns_theta_full 30.47
_diffrn_reflns_theta_max 30.47
_diffrn_reflns_theta_min 3.41
_exptl_absorpt_coefficient_mu 1.350
_exptl_absorpt_correction_type none
_exptl_crystal_colour red
_exptl_crystal_density_diffrn 1.798
_exptl_crystal_density_method 'not measured'
_exptl_crystal_description block
_exptl_crystal_F_000 478
_exptl_crystal_size_max 0.13
_exptl_crystal_size_mid 0.11
_exptl_crystal_size_min 0.09
_refine_diff_density_max 0.983
_refine_diff_density_min -0.638
_refine_diff_density_rms 0.091
_refine_ls_extinction_coef 0.0038(5)
_refine_ls_extinction_expression Fc^*^=kFc[1+0.001xFc^2^\l^3^/sin(2\q)]^-1/4^
_refine_ls_extinction_method SHELXL
_refine_ls_goodness_of_fit_ref 1.058
_refine_ls_hydrogen_treatment mixed
_refine_ls_matrix_type full
_refine_ls_number_parameters 281
_refine_ls_number_reflns 5363
_refine_ls_number_restraints 0
_refine_ls_restrained_S_all 1.058
_refine_ls_R_factor_all 0.0370
_refine_ls_R_factor_gt 0.0257
_refine_ls_shift/su_max 0.000
_refine_ls_shift/su_mean 0.000
_refine_ls_structure_factor_coef Fsqd
_refine_ls_weighting_details 'calc w=1/[\s^2^(Fo^2^)+(0.0189P)^2^+0.2804P] where P=(Fo^2^+2Fc^2^)/3'
_refine_ls_weighting_scheme calc
_refine_ls_wR_factor_gt 0.0527
_refine_ls_wR_factor_ref 0.0559
_reflns_number_gt 4452
_reflns_number_total 5363
_reflns_threshold_expression >2sigma(I)
_cod_data_source_file ic0503737si20050311_101709_5.cif
_cod_data_source_block AT8813
_cod_original_cell_volume 886.0(3)
_cod_database_code 4309569

loop_
_symmetry_equiv_pos_as_xyz
'x, y, z'
'-x, -y, -z'

loop_
_atom_site_label
_atom_site_type_symbol
_atom_site_fract_x
_atom_site_fract_y
_atom_site_fract_z
_atom_site_U_iso_or_equiv
_atom_site_adp_type
_atom_site_occupancy
_atom_site_symmetry_multiplicity
_atom_site_calc_flag
_atom_site_refinement_flags
_atom_site_disorder_assembly
_atom_site_disorder_group
Ru1 Ru 0.5000 0.5000 0.5000 0.01086(5) Uani 1 2 d S . .
Cl1 Cl 0.18360(5) 0.33534(5) 0.48559(3) 0.01598(9) Uani 1 1 d . . .
Cl3 Cl 1.02208(6) 0.90759(6) 0.29755(3) 0.02299(10) Uani 1 1 d . . .
N1 N 0.48387(19) 0.51300(19) 0.36190(10) 0.0145(3) Uani 1 1 d . . .
N2 N 0.6126(2) 0.6320(2) 0.32655(11) 0.0160(3) Uani 1 1 d . . .
N6 N 0.54537(19) 0.26970(18) 0.45714(10) 0.0142(3) Uani 1 1 d . . .
N7 N 0.4220(2) 0.11818(19) 0.40471(10) 0.0166(3) Uani 1 1 d . . .
C3 C 0.5677(3) 0.6136(3) 0.23536(13) 0.0218(4) Uani 1 1 d . . .
C4 C 0.4041(3) 0.4784(3) 0.20923(14) 0.0245(4) Uani 1 1 d . . .
C5 C 0.3564(3) 0.4183(3) 0.28990(13) 0.0210(4) Uani 1 1 d . . .
C8 C 0.4963(3) -0.0037(2) 0.37989(13) 0.0205(4) Uani 1 1 d . . .
C9 C 0.6757(3) 0.0700(2) 0.41630(13) 0.0210(4) Uani 1 1 d . . .
C10 C 0.7006(3) 0.2398(2) 0.46441(13) 0.0182(4) Uani 1 1 d . . .
Ru2 Ru 1.0000 0.5000 0.0000 0.01244(6) Uani 1 2 d S . .
Cl2 Cl 0.83633(6) 0.68596(6) 0.04474(3) 0.01744(9) Uani 1 1 d . . .
N11 N 0.96020(19) 0.41945(19) 0.12353(10) 0.0149(3) Uani 1 1 d . . .
N12 N 0.9496(2) 0.5163(2) 0.20864(10) 0.0181(3) Uani 1 1 d . . .
N16 N 1.23723(19) 0.70714(19) 0.05778(10) 0.0154(3) Uani 1 1 d . . .
N17 N 1.2501(2) 0.8526(2) 0.12398(11) 0.0221(3) Uani 1 1 d . . .
C13 C 0.9134(3) 0.4200(3) 0.27243(13) 0.0214(4) Uani 1 1 d . . .
C14 C 0.8998(3) 0.2532(3) 0.22802(14) 0.0212(4) Uani 1 1 d . . .
C15 C 0.9313(2) 0.2588(2) 0.13586(13) 0.0187(4) Uani 1 1 d . . .
C18 C 1.4232(3) 0.9660(2) 0.14237(14) 0.0235(4) Uani 1 1 d . . .
H18 H 1.4655 1.0742 0.1857 0.028 Uiso 1 1 calc R . .
C19 C 1.5254(3) 0.8925(3) 0.08544(15) 0.0250(4) Uani 1 1 d . . .
C20 C 1.4052(3) 0.7327(3) 0.03423(14) 0.0206(4) Uani 1 1 d . . .
H2 H 0.710(3) 0.694(3) 0.3583(15) 0.023(6) Uiso 1 1 d . . .
H3 H 0.648(3) 0.682(3) 0.2003(15) 0.028(6) Uiso 1 1 d . . .
H4 H 0.337(3) 0.437(3) 0.1520(17) 0.042(7) Uiso 1 1 d . . .
H5 H 0.253(3) 0.329(3) 0.2980(14) 0.023(5) Uiso 1 1 d . . .
H7 H 0.312(3) 0.107(3) 0.3934(16) 0.030(6) Uiso 1 1 d . . .
H8 H 0.427(3) -0.117(3) 0.3432(14) 0.022(5) Uiso 1 1 d . . .
H9 H 0.763(3) 0.020(3) 0.4093(15) 0.032(6) Uiso 1 1 d . . .
H10 H 0.799(3) 0.326(2) 0.4957(13) 0.014(5) Uiso 1 1 d . . .
H12 H 0.966(3) 0.623(3) 0.2164(15) 0.030(6) Uiso 1 1 d . . .
H13 H 0.902(3) 0.472(3) 0.3364(15) 0.026(6) Uiso 1 1 d . . .
H14 H 0.880(3) 0.162(3) 0.2569(14) 0.024(5) Uiso 1 1 d . . .
H15 H 0.937(3) 0.171(2) 0.0820(14) 0.017(5) Uiso 1 1 d . . .
H17 H 1.157(3) 0.869(3) 0.1562(16) 0.039(7) Uiso 1 1 d . . .
H19 H 1.649(3) 0.939(3) 0.0853(17) 0.040(7) Uiso 1 1 d . . .
H20 H 1.423(3) 0.647(3) -0.0121(14) 0.022(5) Uiso 1 1 d . . .

loop_
_atom_site_aniso_label
_atom_site_aniso_U_11
_atom_site_aniso_U_22
_atom_site_aniso_U_33
_atom_site_aniso_U_23
_atom_site_aniso_U_13
_atom_site_aniso_U_12
Ru1 0.00990(9) 0.01257(10) 0.01001(10) 0.00158(7) 0.00107(7) 0.00470(7)
Cl1 0.01098(19) 0.0178(2) 0.0168(2) 0.00179(16) 0.00125(15) 0.00390(16)
Cl3 0.0200(2) 0.0203(2) 0.0245(2) -0.00165(18) 0.00195(18) 0.00675(18)
N1 0.0135(7) 0.0173(7) 0.0131(7) 0.0036(6) 0.0035(6) 0.0061(6)
N2 0.0150(8) 0.0176(8) 0.0142(8) 0.0039(6) 0.0026(6) 0.0047(6)
N6 0.0136(7) 0.0147(7) 0.0139(7) 0.0023(6) 0.0007(6) 0.0053(6)
N7 0.0167(8) 0.0152(7) 0.0159(8) 0.0005(6) -0.0007(6) 0.0054(6)
C3 0.0221(10) 0.0301(11) 0.0188(10) 0.0107(8) 0.0060(8) 0.0134(8)
C4 0.0216(10) 0.0375(12) 0.0142(10) 0.0061(8) -0.0003(8) 0.0108(9)
C5 0.0155(9) 0.0276(10) 0.0177(9) 0.0048(8) 0.0000(7) 0.0058(8)
C8 0.0295(10) 0.0158(9) 0.0167(9) 0.0033(7) 0.0045(8) 0.0092(8)
C9 0.0248(10) 0.0206(9) 0.0241(10) 0.0074(8) 0.0098(8) 0.0147(8)
C10 0.0149(9) 0.0198(9) 0.0206(10) 0.0056(7) 0.0020(7) 0.0069(8)
Ru2 0.01038(10) 0.01554(10) 0.01090(10) 0.00248(7) 0.00153(7) 0.00457(8)
Cl2 0.0161(2) 0.0217(2) 0.0165(2) 0.00382(17) 0.00350(16) 0.00961(17)
N11 0.0132(7) 0.0189(7) 0.0123(7) 0.0032(6) 0.0014(6) 0.0059(6)
N12 0.0241(8) 0.0192(8) 0.0127(8) 0.0028(6) 0.0033(6) 0.0106(7)
N16 0.0162(7) 0.0172(7) 0.0131(7) 0.0031(6) 0.0027(6) 0.0067(6)
N17 0.0199(8) 0.0222(8) 0.0196(8) -0.0009(7) 0.0032(7) 0.0056(7)
C13 0.0246(10) 0.0288(10) 0.0134(9) 0.0065(8) 0.0045(7) 0.0120(8)
C14 0.0204(9) 0.0225(10) 0.0220(10) 0.0090(8) 0.0043(8) 0.0073(8)
C15 0.0176(9) 0.0179(9) 0.0187(9) 0.0037(7) 0.0028(7) 0.0048(7)
C18 0.0204(10) 0.0203(9) 0.0225(10) 0.0015(8) -0.0026(8) 0.0011(8)
C19 0.0162(9) 0.0226(10) 0.0329(11) 0.0081(8) 0.0021(8) 0.0023(8)
C20 0.0178(9) 0.0211(9) 0.0239(10) 0.0061(8) 0.0044(8) 0.0079(8)

loop_
_atom_type_symbol
_atom_type_description
_atom_type_scat_dispersion_real
_atom_type_scat_dispersion_imag
_atom_type_scat_source
C C 0.0033 0.0016 'International Tables Vol C Tables 4.2.6.8 and 6.1.1.4'
H H 0.0000 0.0000 'International Tables Vol C Tables 4.2.6.8 and 6.1.1.4'
N N 0.0061 0.0033 'International Tables Vol C Tables 4.2.6.8 and 6.1.1.4'
Cl Cl 0.1484 0.1585 'International Tables Vol C Tables 4.2.6.8 and 6.1.1.4'
Ru Ru -1.2594 0.8363 'International Tables Vol C Tables 4.2.6.8 and 6.1.1.4'

loop_
_geom_angle_atom_site_label_1
_geom_angle_atom_site_label_2
_geom_angle_atom_site_label_3
_geom_angle
_geom_angle_site_symmetry_1
_geom_angle_site_symmetry_3
_geom_angle_publ_flag
N1 Ru1 N1 180.000(1) 2_666 . ?
N1 Ru1 N6 89.14(6) 2_666 2_666 ?
N1 Ru1 N6 90.86(6) . 2_666 ?
N1 Ru1 N6 90.86(6) 2_666 . ?
N1 Ru1 N6 89.14(6) . . ?
N6 Ru1 N6 180.0 2_666 . ?
N1 Ru1 Cl1 90.86(5) 2_666 2_666 ?
N1 Ru1 Cl1 89.14(5) . 2_666 ?
N6 Ru1 Cl1 89.13(5) 2_666 2_666 ?
N6 Ru1 Cl1 90.87(5) . 2_666 ?
N1 Ru1 Cl1 89.14(5) 2_666 . ?
N1 Ru1 Cl1 90.86(5) . . ?
N6 Ru1 Cl1 90.87(5) 2_666 . ?
N6 Ru1 Cl1 89.13(5) . . ?
Cl1 Ru1 Cl1 180.0 2_666 . ?
C5 N1 N2 105.51(15) . . ?
C5 N1 Ru1 131.18(13) . . ?
N2 N1 Ru1 123.31(12) . . ?
C3 N2 N1 111.19(16) . . ?
C3 N2 H2 127.9(15) . . ?
N1 N2 H2 120.3(15) . . ?
C10 N6 N7 105.68(14) . . ?
C10 N6 Ru1 129.34(13) . . ?
N7 N6 Ru1 124.60(11) . . ?
C8 N7 N6 110.89(16) . . ?
C8 N7 H7 127.8(15) . . ?
N6 N7 H7 121.2(15) . . ?
N2 C3 C4 107.58(17) . . ?
N2 C3 H3 120.8(13) . . ?
C4 C3 H3 131.5(13) . . ?
C3 C4 C5 105.49(18) . . ?
C3 C4 H4 128.2(15) . . ?
C5 C4 H4 126.3(15) . . ?
N1 C5 C4 110.23(17) . . ?
N1 C5 H5 120.8(13) . . ?
C4 C5 H5 128.9(13) . . ?
N7 C8 C9 107.88(17) . . ?
N7 C8 H8 121.3(12) . . ?
C9 C8 H8 130.9(12) . . ?
C8 C9 C10 105.13(17) . . ?
C8 C9 H9 128.3(14) . . ?
C10 C9 H9 126.6(14) . . ?
N6 C10 C9 110.42(17) . . ?
N6 C10 H10 119.0(12) . . ?
C9 C10 H10 130.5(12) . . ?
N11 Ru2 N11 180.00(8) . 2_765 ?
N11 Ru2 N16 86.97(6) . 2_765 ?
N11 Ru2 N16 93.03(6) 2_765 2_765 ?
N11 Ru2 N16 93.03(6) . . ?
N11 Ru2 N16 86.97(6) 2_765 . ?
N16 Ru2 N16 180.00(8) 2_765 . ?
N11 Ru2 Cl2 91.09(5) . . ?
N11 Ru2 Cl2 88.91(5) 2_765 . ?
N16 Ru2 Cl2 90.66(5) 2_765 . ?
N16 Ru2 Cl2 89.34(5) . . ?
N11 Ru2 Cl2 88.91(5) . 2_765 ?
N11 Ru2 Cl2 91.09(5) 2_765 2_765 ?
N16 Ru2 Cl2 89.34(5) 2_765 2_765 ?
N16 Ru2 Cl2 90.66(5) . 2_765 ?
Cl2 Ru2 Cl2 180.0 . 2_765 ?
C15 N11 N12 105.42(14) . . ?
C15 N11 Ru2 127.65(12) . . ?
N12 N11 Ru2 126.87(11) . . ?
C13 N12 N11 111.09(15) . . ?
C13 N12 H12 128.3(15) . . ?
N11 N12 H12 120.6(15) . . ?
C20 N16 N17 105.73(15) . . ?
C20 N16 Ru2 128.29(13) . . ?
N17 N16 Ru2 125.82(12) . . ?
C18 N17 N16 110.63(16) . . ?
C18 N17 H17 123.9(15) . . ?
N16 N17 H17 125.3(15) . . ?
N12 C13 C14 107.72(17) . . ?
N12 C13 H13 120.4(12) . . ?
C14 C13 H13 131.9(12) . . ?
C13 C14 C15 105.08(17) . . ?
C13 C14 H14 125.1(13) . . ?
C15 C14 H14 129.7(13) . . ?
N11 C15 C14 110.68(17) . . ?
N11 C15 H15 117.4(11) . . ?
C14 C15 H15 131.9(11) . . ?
N17 C18 C19 107.39(17) . . ?
N17 C18 H18 126.3 . . ?
C19 C18 H18 126.3 . . ?
C18 C19 C20 105.51(18) . . ?
C18 C19 H19 126.1(15) . . ?
C20 C19 H19 128.3(15) . . ?
N16 C20 C19 110.73(17) . . ?
N16 C20 H20 118.2(13) . . ?
C19 C20 H20 131.1(13) . . ?

loop_
_geom_bond_atom_site_label_1
_geom_bond_atom_site_label_2
_geom_bond_distance
_geom_bond_site_symmetry_2
_geom_bond_publ_flag
Ru1 N1 2.0557(15) 2_666 ?
Ru1 N1 2.0557(15) . ?
Ru1 N6 2.0571(15) 2_666 ?
Ru1 N6 2.0571(15) . ?
Ru1 Cl1 2.3767(9) 2_666 ?
Ru1 Cl1 2.3767(9) . ?
N1 C5 1.338(2) . ?
N1 N2 1.357(2) . ?
N2 C3 1.338(2) . ?
N2 H2 0.82(2) . ?
N6 C10 1.346(2) . ?
N6 N7 1.353(2) . ?
N7 C8 1.339(2) . ?
N7 H7 0.85(2) . ?
C3 C4 1.368(3) . ?
C3 H3 0.94(2) . ?
C4 C5 1.394(3) . ?
C4 H4 0.91(2) . ?
C5 H5 0.93(2) . ?
C8 C9 1.377(3) . ?
C8 H8 0.95(2) . ?
C9 C10 1.388(3) . ?
C9 H9 0.92(2) . ?
C10 H10 0.89(2) . ?
Ru2 N11 2.0624(15) . ?
Ru2 N11 2.0624(15) 2_765 ?
Ru2 N16 2.0659(18) 2_765 ?
Ru2 N16 2.0659(18) . ?
Ru2 Cl2 2.3565(7) . ?
Ru2 Cl2 2.3565(7) 2_765 ?
N11 C15 1.343(2) . ?
N11 N12 1.351(2) . ?
N12 C13 1.340(2) . ?
N12 H12 0.84(2) . ?
N16 C20 1.334(2) . ?
N16 N17 1.352(2) . ?
N17 C18 1.346(2) . ?
N17 H17 0.92(2) . ?
C13 C14 1.374(3) . ?
C13 H13 0.96(2) . ?
C14 C15 1.386(3) . ?
C14 H14 0.92(2) . ?
C15 H15 0.969(19) . ?
C18 C19 1.370(3) . ?
C18 H18 0.9300 . ?
C19 C20 1.379(3) . ?
C19 H19 0.92(2) . ?
C20 H20 0.92(2) . ?

loop_
_geom_torsion_atom_site_label_1
_geom_torsion_atom_site_label_2
_geom_torsion_atom_site_label_3
_geom_torsion_atom_site_label_4
_geom_torsion
_geom_torsion_site_symmetry_1
_geom_torsion_site_symmetry_2
_geom_torsion_site_symmetry_3
_geom_torsion_site_symmetry_4
_geom_torsion_publ_flag
N1 Ru1 N1 C5 101(100) 2_666 . . . ?
N6 Ru1 N1 C5 -108.50(16) 2_666 . . . ?
N6 Ru1 N1 C5 71.50(16) . . . . ?
Cl1 Ru1 N1 C5 162.39(16) 2_666 . . . ?
Cl1 Ru1 N1 C5 -17.61(16) . . . . ?
N1 Ru1 N1 N2 -80(100) 2_666 . . . ?
N6 Ru1 N1 N2 70.63(13) 2_666 . . . ?
N6 Ru1 N1 N2 -109.37(13) . . . . ?
Cl1 Ru1 N1 N2 -18.49(12) 2_666 . . . ?
Cl1 Ru1 N1 N2 161.51(12) . . . . ?
C5 N1 N2 C3 0.19(19) . . . . ?
Ru1 N1 N2 C3 -179.12(12) . . . . ?
N1 Ru1 N6 C10 -74.80(16) 2_666 . . . ?
N1 Ru1 N6 C10 105.20(16) . . . . ?
N6 Ru1 N6 C10 -78(100) 2_666 . . . ?
Cl1 Ru1 N6 C10 16.08(15) 2_666 . . . ?
Cl1 Ru1 N6 C10 -163.92(15) . . . . ?
N1 Ru1 N6 N7 113.32(13) 2_666 . . . ?
N1 Ru1 N6 N7 -66.68(13) . . . . ?
N6 Ru1 N6 N7 110(100) 2_666 . . . ?
Cl1 Ru1 N6 N7 -155.80(13) 2_666 . . . ?
Cl1 Ru1 N6 N7 24.20(13) . . . . ?
C10 N6 N7 C8 0.20(19) . . . . ?
Ru1 N6 N7 C8 173.68(12) . . . . ?
N1 N2 C3 C4 0.1(2) . . . . ?
N2 C3 C4 C5 -0.4(2) . . . . ?
N2 N1 C5 C4 -0.4(2) . . . . ?
Ru1 N1 C5 C4 178.82(13) . . . . ?
C3 C4 C5 N1 0.5(2) . . . . ?
N6 N7 C8 C9 -0.6(2) . . . . ?
N7 C8 C9 C10 0.7(2) . . . . ?
N7 N6 C10 C9 0.3(2) . . . . ?
Ru1 N6 C10 C9 -172.78(12) . . . . ?
C8 C9 C10 N6 -0.6(2) . . . . ?
N11 Ru2 N11 C15 -166(100) 2_765 . . . ?
N16 Ru2 N11 C15 52.81(15) 2_765 . . . ?
N16 Ru2 N11 C15 -127.19(15) . . . . ?
Cl2 Ru2 N11 C15 143.41(15) . . . . ?
Cl2 Ru2 N11 C15 -36.59(15) 2_765 . . . ?
N11 Ru2 N11 N12 17(100) 2_765 . . . ?
N16 Ru2 N11 N12 -123.94(14) 2_765 . . . ?
N16 Ru2 N11 N12 56.06(14) . . . . ?
Cl2 Ru2 N11 N12 -33.33(14) . . . . ?
Cl2 Ru2 N11 N12 146.67(14) 2_765 . . . ?
C15 N11 N12 C13 -0.6(2) . . . . ?
Ru2 N11 N12 C13 176.69(12) . . . . ?
N11 Ru2 N16 C20 115.80(16) . . . . ?
N11 Ru2 N16 C20 -64.20(16) 2_765 . . . ?
N16 Ru2 N16 C20 116(100) 2_765 . . . ?
Cl2 Ru2 N16 C20 -153.15(15) . . . . ?
Cl2 Ru2 N16 C20 26.85(15) 2_765 . . . ?
N11 Ru2 N16 N17 -69.38(14) . . . . ?
N11 Ru2 N16 N17 110.62(14) 2_765 . . . ?
N16 Ru2 N16 N17 -69(100) 2_765 . . . ?
Cl2 Ru2 N16 N17 21.67(14) . . . . ?
Cl2 Ru2 N16 N17 -158.33(14) 2_765 . . . ?
C20 N16 N17 C18 -0.8(2) . . . . ?
Ru2 N16 N17 C18 -176.59(12) . . . . ?
N11 N12 C13 C14 0.1(2) . . . . ?
N12 C13 C14 C15 0.4(2) . . . . ?
N12 N11 C15 C14 0.9(2) . . . . ?
Ru2 N11 C15 C14 -176.40(12) . . . . ?
C13 C14 C15 N11 -0.8(2) . . . . ?
N16 N17 C18 C19 0.7(2) . . . . ?
N17 C18 C19 C20 -0.4(2) . . . . ?
N17 N16 C20 C19 0.6(2) . . . . ?
Ru2 N16 C20 C19 176.21(13) . . . . ?
C18 C19 C20 N16 -0.1(2) . . . . ?
